data_7703553
loop_
_publ_author_name
'Yang, Ya'
'Song, Miao'
'Zhang, Jie'
'Gao, Lihua'
'Wu, Xiaowen'
'Wu, Kui'

_publ_section_title
;
 Coordinated regulation on critical physiochemical performances activated
 from mixed tetrahedral anionic ligands in new series of
 Sr<sub>6</sub>A<sub>4</sub>M<sub>4</sub>S<sub>16</sub> (A = Ag, Cu; M =
 Ge, Sn) nonlinear optical materials.
;
_journal_issue 11
_journal_name_full 'Dalton transactions (Cambridge, England : 2003)'
_journal_page_first 3388
_journal_page_last 3392
_journal_paper_doi 10.1039/d0dt00432d
_journal_volume 49
_journal_year 2020
_chemical_formula_sum 'Ag4 S16 Sn4 Sr6'
_chemical_formula_weight 1944.92
_space_group_crystal_system cubic
_space_group_IT_number 220
_space_group_name_Hall 'I -4bd 2c 3'
_space_group_name_H-M_alt 'I -4 3 d'
_atom_sites_solution_hydrogens none
_audit_creation_method SHELXL-2016/6
_audit_update_record
;
2020-02-01 deposited with the CCDC.	2020-02-19 downloaded from the CCDC.
;
_cell_angle_alpha 90
_cell_angle_beta 90
_cell_angle_gamma 90
_cell_formula_units_Z 4
_cell_length_a 14.2219(4)
_cell_length_b 14.2219(4)
_cell_length_c 14.2219(4)
_cell_measurement_reflns_used 985
_cell_measurement_temperature 296(2)
_cell_measurement_theta_max 20.26
_cell_measurement_theta_min 3.51
_cell_volume 2876.56(14)
_computing_cell_refinement 'Bruker SMART'
_computing_data_collection 'Bruker SMART'
_computing_data_reduction 'Bruker SAINT'
_computing_molecular_graphics 'Bruker SHELXTL'
_computing_publication_material 'Bruker SHELXTL'
_computing_structure_refinement 'Bruker SHELXTL'
_computing_structure_solution 'Bruker SHELXTL'
_diffrn_ambient_temperature 296(2)
_diffrn_measured_fraction_theta_full 1.000
_diffrn_measured_fraction_theta_max 1.000
_diffrn_measurement_device_type 'CCD area detector'
_diffrn_measurement_method 'phi and omega scans'
_diffrn_radiation_type MoK\a
_diffrn_radiation_wavelength 0.71073
_diffrn_reflns_av_R_equivalents 0.0753
_diffrn_reflns_av_unetI/netI 0.0301
_diffrn_reflns_Laue_measured_fraction_full 1.000
_diffrn_reflns_Laue_measured_fraction_max 1.000
_diffrn_reflns_limit_h_max 16
_diffrn_reflns_limit_h_min -16
_diffrn_reflns_limit_k_max 16
_diffrn_reflns_limit_k_min -15
_diffrn_reflns_limit_l_max 15
_diffrn_reflns_limit_l_min -16
_diffrn_reflns_number 7688
_diffrn_reflns_point_group_measured_fraction_full 1.000
_diffrn_reflns_point_group_measured_fraction_max 1.000
_diffrn_reflns_theta_full 24.997
_diffrn_reflns_theta_max 24.997
_diffrn_reflns_theta_min 3.509
_diffrn_source 'sealed tube'
_exptl_absorpt_coefficient_mu 18.243
_exptl_absorpt_correction_type multi-scan
_exptl_absorpt_process_details SADABS
_exptl_crystal_colour yellow
_exptl_crystal_density_diffrn 4.491
_exptl_crystal_description block
_exptl_crystal_F_000 3488
_exptl_crystal_size_max 0.187
_exptl_crystal_size_mid 0.147
_exptl_crystal_size_min 0.132
_exptl_transmission_factor_max 0.7455
_exptl_transmission_factor_min 0.5923
_refine_diff_density_max 1.802
_refine_diff_density_min -1.628
_refine_diff_density_rms 0.335
_refine_ls_abs_structure_details
;
 Refined as an inversion twin.
;
_refine_ls_abs_structure_Flack 0.05(6)
_refine_ls_extinction_expression Fc^*^=kFc[1+0.001xFc^2^\l^3^/sin(2\q)]^-1/4^
_refine_ls_extinction_method 'SHELXL-2016/6 (Sheldrick 2016)'
_refine_ls_goodness_of_fit_ref 1.232
_refine_ls_hydrogen_treatment none
_refine_ls_matrix_type full
_refine_ls_number_parameters 35
_refine_ls_number_reflns 428
_refine_ls_number_restraints 12
_refine_ls_restrained_S_all 1.215
_refine_ls_R_factor_all 0.0453
_refine_ls_R_factor_gt 0.0414
_refine_ls_shift/su_max 0.000
_refine_ls_shift/su_mean 0.000
_refine_ls_structure_factor_coef Fsqd
_refine_ls_weighting_details 'w=1/[\s^2^(Fo^2^)+(0.0644P)^2^+150.7439P] where P=(Fo^2^+2Fc^2^)/3'
_refine_ls_weighting_scheme calc
_refine_ls_wR_factor_gt 0.1303
_refine_ls_wR_factor_ref 0.1330
_reflns_Friedel_coverage 0.776
_reflns_Friedel_fraction_full 1.000
_reflns_Friedel_fraction_max 1.000
_reflns_number_gt 401
_reflns_number_total 428
_reflns_threshold_expression 'I > 2\s(I)'
_cod_data_source_file d0dt00432d2.cif
_cod_data_source_block 1_CCDC1
_cod_depositor_comments 'Adding full bibliography for 7703552--7703555.cif.'
_cod_original_cell_volume 2876.6(2)
_cod_database_code 7703553
_shelx_shelxl_version_number 2016/6
_shelx_space_group_comment
;
The symmetry employed for this shelxl refinement is uniquely defined
by the following loop, which should always be used as a source of
symmetry information in preference to the above space-group names.
They are only intended as comments.
;
_shelx_estimated_absorpt_t_min 0.5923
_shelx_estimated_absorpt_t_max 0.7455

loop_
_space_group_symop_operation_xyz
'x, y, z'
'-x+1/2, -y, z+1/2'
'-x, y+1/2, -z+1/2'
'x+1/2, -y+1/2, -z'
'z, x, y'
'z+1/2, -x+1/2, -y'
'-z+1/2, -x, y+1/2'
'-z, x+1/2, -y+1/2'
'y, z, x'
'-y, z+1/2, -x+1/2'
'y+1/2, -z+1/2, -x'
'-y+1/2, -z, x+1/2'
'y+1/4, x+1/4, z+1/4'
'-y+1/4, -x+3/4, z+3/4'
'y+3/4, -x+1/4, -z+3/4'
'-y+3/4, x+3/4, -z+1/4'
'x+1/4, z+1/4, y+1/4'
'-x+3/4, z+3/4, -y+1/4'
'-x+1/4, -z+3/4, y+3/4'
'x+3/4, -z+1/4, -y+3/4'
'z+1/4, y+1/4, x+1/4'
'z+3/4, -y+1/4, -x+3/4'
'-z+3/4, y+3/4, -x+1/4'
'-z+1/4, -y+3/4, x+3/4'
'x+1/2, y+1/2, z+1/2'
'-x+1, -y+1/2, z+1'
'-x+1/2, y+1, -z+1'
'x+1, -y+1, -z+1/2'
'z+1/2, x+1/2, y+1/2'
'z+1, -x+1, -y+1/2'
'-z+1, -x+1/2, y+1'
'-z+1/2, x+1, -y+1'
'y+1/2, z+1/2, x+1/2'
'-y+1/2, z+1, -x+1'
'y+1, -z+1, -x+1/2'
'-y+1, -z+1/2, x+1'
'y+3/4, x+3/4, z+3/4'
'-y+3/4, -x+5/4, z+5/4'
'y+5/4, -x+3/4, -z+5/4'
'-y+5/4, x+5/4, -z+3/4'
'x+3/4, z+3/4, y+3/4'
'-x+5/4, z+5/4, -y+3/4'
'-x+3/4, -z+5/4, y+5/4'
'x+5/4, -z+3/4, -y+5/4'
'z+3/4, y+3/4, x+3/4'
'z+5/4, -y+3/4, -x+5/4'
'-z+5/4, y+5/4, -x+3/4'
'-z+3/4, -y+5/4, x+5/4'

loop_
_atom_site_label
_atom_site_type_symbol
_atom_site_fract_x
_atom_site_fract_y
_atom_site_fract_z
_atom_site_U_iso_or_equiv
_atom_site_adp_type
_atom_site_occupancy
_atom_site_site_symmetry_order
_atom_site_calc_flag
_atom_site_refinement_flags_posn
_atom_site_refinement_flags_adp
_atom_site_refinement_flags_occupancy
_atom_site_disorder_assembly
_atom_site_disorder_group
Sn1 Sn 0.98410(13) 0.48410(13) 1.01590(13) 0.0225(10) Uani 1 3 d S T P . .
Sr1 Sr 1.0206(2) 0.500000 0.750000 0.0190(9) Uani 1 2 d S T P . .
Ag1A Ag 1.000000 0.250000 0.875000 0.0295(17) Uani 0.6667 4 d S T P . .
S1 S 0.8974(4) 0.5690(4) 0.9103(4) 0.0123(13) Uani 1 1 d . . . . .
S2 S 0.8926(4) 0.3926(4) 1.1074(4) 0.017(2) Uani 1 3 d S T P . .
Ag1B Ag 1.000000 0.250000 0.816(2) 0.042(7) Uani 0.1667 2 d S TU P . .
Ag1C Ag 1.000000 0.250000 0.7581(17) 0.033(5) Uani 0.1667 2 d S TU P . .

loop_
_atom_site_aniso_label
_atom_site_aniso_U_11
_atom_site_aniso_U_22
_atom_site_aniso_U_33
_atom_site_aniso_U_23
_atom_site_aniso_U_13
_atom_site_aniso_U_12
Sn1 0.0225(10) 0.0225(10) 0.0225(10) 0.0002(7) 0.0002(7) -0.0002(7)
Sr1 0.0211(18) 0.0295(19) 0.0063(15) -0.0028(13) 0.000 0.000
Ag1A 0.020(2) 0.020(2) 0.050(6) 0.000 0.000 0.000
S1 0.011(3) 0.012(3) 0.014(3) 0.000(2) 0.001(2) -0.001(2)
S2 0.017(2) 0.017(2) 0.017(2) 0.002(3) 0.002(3) -0.002(3)
Ag1B 0.041(7) 0.042(7) 0.042(7) 0.000 0.000 0.0006(14)
Ag1C 0.033(5) 0.034(5) 0.034(5) 0.000 0.000 0.0005(14)

loop_
_atom_type_symbol
_atom_type_description
_atom_type_scat_dispersion_real
_atom_type_scat_dispersion_imag
_atom_type_scat_source
S S 0.1246 0.1234 'International Tables Vol C Tables 4.2.6.8 and 6.1.1.4'
Sr Sr -1.5307 3.2498 'International Tables Vol C Tables 4.2.6.8 and 6.1.1.4'
Ag Ag -0.8971 1.1015 'International Tables Vol C Tables 4.2.6.8 and 6.1.1.4'
Sn Sn -0.6537 1.4246 'International Tables Vol C Tables 4.2.6.8 and 6.1.1.4'

loop_
_geom_angle_atom_site_label_1
_geom_angle_atom_site_label_2
_geom_angle_atom_site_label_3
_geom_angle
_geom_angle_site_symmetry_1
_geom_angle_site_symmetry_3
_geom_angle_publ_flag
S2 Sn1 S1 111.87(15) . 11_567 ?
S2 Sn1 S1 111.87(15) . 8_746 ?
S1 Sn1 S1 106.97(16) 11_567 8_746 ?
S2 Sn1 S1 111.87(15) . . ?
S1 Sn1 S1 106.97(16) 11_567 . ?
S1 Sn1 S1 106.97(16) 8_746 . ?
S2 Sn1 Sr1 133.12(5) . 29_545 ?
S1 Sn1 Sr1 54.60(14) 11_567 29_545 ?
S1 Sn1 Sr1 52.61(14) 8_746 29_545 ?
S1 Sn1 Sr1 115.00(17) . 29_545 ?
S2 Sn1 Sr1 133.12(5) . 34_646 ?
S1 Sn1 Sr1 52.61(14) 11_567 34_646 ?
S1 Sn1 Sr1 115.00(17) 8_746 34_646 ?
S1 Sn1 Sr1 54.60(14) . 34_646 ?
Sr1 Sn1 Sr1 78.42(7) 29_545 34_646 ?
S1 Sr1 S1 109.6(2) . 28_456 ?
S1 Sr1 S2 74.92(17) . 37_544 ?
S1 Sr1 S2 155.66(18) 28_456 37_544 ?
S1 Sr1 S2 155.66(18) . 15_566 ?
S1 Sr1 S2 74.92(16) 28_456 15_566 ?
S2 Sr1 S2 111.29(18) 37_544 15_566 ?
S1 Sr1 S1 73.4(2) . 8_746 ?
S1 Sr1 S1 130.54(16) 28_456 8_746 ?
S2 Sr1 S1 73.80(18) 37_544 8_746 ?
S2 Sr1 S1 85.6(2) 15_566 8_746 ?
S1 Sr1 S1 130.54(16) . 31_664 ?
S1 Sr1 S1 73.4(2) 28_456 31_664 ?
S2 Sr1 S1 85.6(2) 37_544 31_664 ?
S2 Sr1 S1 73.80(18) 15_566 31_664 ?
S1 Sr1 S1 143.2(2) 8_746 31_664 ?
S1 Sr1 Ag1C 125.22(11) . 29_545 ?
S1 Sr1 Ag1C 125.22(11) 28_456 29_545 ?
S2 Sr1 Ag1C 55.64(9) 37_544 29_545 ?
S2 Sr1 Ag1C 55.64(9) 15_566 29_545 ?
S1 Sr1 Ag1C 71.62(12) 8_746 29_545 ?
S1 Sr1 Ag1C 71.62(12) 31_664 29_545 ?
S1 Sr1 S1 66.42(8) . 43_654 ?
S1 Sr1 S1 66.42(8) 28_456 43_654 ?
S2 Sr1 S1 133.3(2) 37_544 43_654 ?
S2 Sr1 S1 95.53(10) 15_566 43_654 ?
S1 Sr1 S1 70.95(17) 8_746 43_654 ?
S1 Sr1 S1 139.8(2) 31_664 43_654 ?
Ag1C Sr1 S1 133.90(10) 29_545 43_654 ?
S1 Sr1 S1 66.42(8) . 18_646 ?
S1 Sr1 S1 66.42(8) 28_456 18_646 ?
S2 Sr1 S1 95.53(10) 37_544 18_646 ?
S2 Sr1 S1 133.3(2) 15_566 18_646 ?
S1 Sr1 S1 139.8(2) 8_746 18_646 ?
S1 Sr1 S1 70.95(16) 31_664 18_646 ?
Ag1C Sr1 S1 133.90(10) 29_545 18_646 ?
S1 Sr1 S1 92.2(2) 43_654 18_646 ?
S1 Sr1 Ag1C 104.5(3) . . ?
S1 Sr1 Ag1C 69.8(3) 28_456 . ?
S2 Sr1 Ag1C 133.4(3) 37_544 . ?
S2 Sr1 Ag1C 53.5(3) 15_566 . ?
S1 Sr1 Ag1C 62.2(4) 8_746 . ?
S1 Sr1 Ag1C 121.2(4) 31_664 . ?
Ag1C Sr1 Ag1C 94.71(5) 29_545 . ?
S1 Sr1 Ag1C 43.51(17) 43_654 . ?
S1 Sr1 Ag1C 127.69(17) 18_646 . ?
S1 Sr1 Ag1C 69.8(3) . 3_756 ?
S1 Sr1 Ag1C 104.5(3) 28_456 3_756 ?
S2 Sr1 Ag1C 53.5(3) 37_544 3_756 ?
S2 Sr1 Ag1C 133.4(3) 15_566 3_756 ?
S1 Sr1 Ag1C 121.2(4) 8_746 3_756 ?
S1 Sr1 Ag1C 62.2(4) 31_664 3_756 ?
Ag1C Sr1 Ag1C 94.71(5) 29_545 3_756 ?
S1 Sr1 Ag1C 127.69(17) 43_654 3_756 ?
S1 Sr1 Ag1C 43.51(17) 18_646 3_756 ?
Ag1C Sr1 Ag1C 170.59(10) . 3_756 ?
S1 Sr1 Ag1B 94.2(4) . . ?
S1 Sr1 Ag1B 80.5(4) 28_456 . ?
S2 Sr1 Ag1B 123.6(4) 37_544 . ?
S2 Sr1 Ag1B 62.4(4) 15_566 . ?
S1 Sr1 Ag1B 50.4(4) 8_746 . ?
S1 Sr1 Ag1B 133.4(5) 31_664 . ?
Ag1C Sr1 Ag1B 94.55(5) 29_545 . ?
S1 Sr1 Ag1B 40.05(11) 43_654 . ?
S1 Sr1 Ag1B 130.95(14) 18_646 . ?
Ag1C Sr1 Ag1B 13.0(4) . . ?
Ag1C Sr1 Ag1B 164.0(3) 3_756 . ?
Ag1B Ag1A Ag1B 180.00(3) 15_566 . ?
Ag1B Ag1A Ag1C 0.000(13) 15_566 15_566 ?
Ag1B Ag1A Ag1C 180.0 . 15_566 ?
Ag1B Ag1A Ag1C 180.000(10) 15_566 . ?
Ag1B Ag1A Ag1C 0.000(13) . . ?
Ag1C Ag1A Ag1C 180.0 15_566 . ?
Ag1B Ag1A S1 72.03(12) 15_566 8_746 ?
Ag1B Ag1A S1 107.97(12) . 8_746 ?
Ag1C Ag1A S1 72.03(12) 15_566 8_746 ?
Ag1C Ag1A S1 107.97(12) . 8_746 ?
Ag1B Ag1A S1 72.03(12) 15_566 30_456 ?
Ag1B Ag1A S1 107.97(13) . 30_456 ?
Ag1C Ag1A S1 72.03(12) 15_566 30_456 ?
Ag1C Ag1A S1 107.97(12) . 30_456 ?
S1 Ag1A S1 144.1(2) 8_746 30_456 ?
Ag1B Ag1A S1 107.97(12) 15_566 43_654 ?
Ag1B Ag1A S1 72.03(12) . 43_654 ?
Ag1C Ag1A S1 107.97(12) 15_566 43_654 ?
Ag1C Ag1A S1 72.03(12) . 43_654 ?
S1 Ag1A S1 95.46(7) 8_746 43_654 ?
S1 Ag1A S1 95.46(7) 30_456 43_654 ?
Ag1B Ag1A S1 107.97(12) 15_566 17_545 ?
Ag1B Ag1A S1 72.03(12) . 17_545 ?
Ag1C Ag1A S1 107.97(12) 15_566 17_545 ?
Ag1C Ag1A S1 72.03(12) . 17_545 ?
S1 Ag1A S1 95.46(7) 8_746 17_545 ?
S1 Ag1A S1 95.46(7) 30_456 17_545 ?
S1 Ag1A S1 144.1(2) 43_654 17_545 ?
Ag1B Ag1A Sr1 116.488(8) 15_566 26_654 ?
Ag1B Ag1A Sr1 63.512(8) . 26_654 ?
Ag1C Ag1A Sr1 116.488(4) 15_566 26_654 ?
Ag1C Ag1A Sr1 63.512(3) . 26_654 ?
S1 Ag1A Sr1 153.99(14) 8_746 26_654 ?
S1 Ag1A Sr1 51.43(11) 30_456 26_654 ?
S1 Ag1A Sr1 104.12(14) 43_654 26_654 ?
S1 Ag1A Sr1 58.73(13) 17_545 26_654 ?
Ag1B Ag1A Sr1 63.512(9) 15_566 38_654 ?
Ag1B Ag1A Sr1 116.488(8) . 38_654 ?
Ag1C Ag1A Sr1 63.512(4) 15_566 38_654 ?
Ag1C Ag1A Sr1 116.488(4) . 38_654 ?
S1 Ag1A Sr1 58.73(13) 8_746 38_654 ?
S1 Ag1A Sr1 104.12(14) 30_456 38_654 ?
S1 Ag1A Sr1 153.99(14) 43_654 38_654 ?
S1 Ag1A Sr1 51.43(11) 17_545 38_654 ?
Sr1 Ag1A Sr1 101.474(1) 26_654 38_654 ?
Ag1B Ag1A Sr1 63.512(9) 15_566 13_545 ?
Ag1B Ag1A Sr1 116.488(7) . 13_545 ?
Ag1C Ag1A Sr1 63.512(3) 15_566 13_545 ?
Ag1C Ag1A Sr1 116.488(3) . 13_545 ?
S1 Ag1A Sr1 104.12(14) 8_746 13_545 ?
S1 Ag1A Sr1 58.73(13) 30_456 13_545 ?
S1 Ag1A Sr1 51.43(11) 43_654 13_545 ?
S1 Ag1A Sr1 153.99(14) 17_545 13_545 ?
Sr1 Ag1A Sr1 101.474(1) 26_654 13_545 ?
Sr1 Ag1A Sr1 127.025(3) 38_654 13_545 ?
Sn1 S1 Ag1B 96.4(5) . 41_445 ?
Sn1 S1 Ag1A 106.0(2) . 11_567 ?
Ag1B S1 Ag1A 18.9(8) 41_445 11_567 ?
Sn1 S1 Ag1C 86.4(3) . 41_445 ?
Ag1B S1 Ag1C 18.6(6) 41_445 41_445 ?
Ag1A S1 Ag1C 37.4(5) 11_567 41_445 ?
Sn1 S1 Ag1B 113.0(3) . 11_567 ?
Ag1B S1 Ag1B 34.5(13) 41_445 11_567 ?
Ag1A S1 Ag1B 15.6(5) 11_567 11_567 ?
Ag1C S1 Ag1B 53.1(9) 41_445 11_567 ?
Sn1 S1 Sr1 90.63(18) . . ?
Ag1B S1 Sr1 151.4(6) 41_445 . ?
Ag1A S1 Sr1 160.0(2) 11_567 . ?
Ag1C S1 Sr1 136.4(5) 41_445 . ?
Ag1B S1 Sr1 156.1(4) 11_567 . ?
Sn1 S1 Sr1 88.65(17) . 34_646 ?
Ag1B S1 Sr1 104.4(7) 41_445 34_646 ?
Ag1A S1 Sr1 88.26(15) 11_567 34_646 ?
Ag1C S1 Sr1 119.8(5) 41_445 34_646 ?
Ag1B S1 Sr1 74.9(5) 11_567 34_646 ?
Sr1 S1 Sr1 103.49(16) . 34_646 ?
Sn1 S1 Sr1 131.1(2) . 18_646 ?
Ag1B S1 Sr1 75.4(3) 41_445 18_646 ?
Ag1A S1 Sr1 81.48(14) 11_567 18_646 ?
Ag1C S1 Sr1 70.79(15) 41_445 18_646 ?
Ag1B S1 Sr1 87.2(3) 11_567 18_646 ?
Sr1 S1 Sr1 79.13(15) . 18_646 ?
Sr1 S1 Sr1 140.2(2) 34_646 18_646 ?
Sn1 S2 Sr1 114.83(17) . 13_545 ?
Sn1 S2 Sr1 114.83(17) . 41_445 ?
Sr1 S2 Sr1 103.6(2) 13_545 41_445 ?
Sn1 S2 Sr1 114.83(17) . 46_456 ?
Sr1 S2 Sr1 103.6(2) 13_545 46_456 ?
Sr1 S2 Sr1 103.6(2) 41_445 46_456 ?
Ag1C Ag1B Ag1A 180.0 . . ?
Ag1C Ag1B Ag1B 180.000(13) . 15_566 ?
Ag1A Ag1B Ag1B 0.000(5) . 15_566 ?
Ag1C Ag1B S1 90.9(8) . 43_654 ?
Ag1A Ag1B S1 89.1(8) . 43_654 ?
Ag1B Ag1B S1 89.1(8) 15_566 43_654 ?
Ag1C Ag1B S1 90.9(8) . 17_545 ?
Ag1A Ag1B S1 89.1(8) . 17_545 ?
Ag1B Ag1B S1 89.1(8) 15_566 17_545 ?
S1 Ag1B S1 178.2(16) 43_654 17_545 ?
Ag1C Ag1B Ag1C 180.0 . 15_566 ?
Ag1A Ag1B Ag1C 0.000(5) . 15_566 ?
Ag1B Ag1B Ag1C 0.000(7) 15_566 15_566 ?
S1 Ag1B Ag1C 89.1(8) 43_654 15_566 ?
S1 Ag1B Ag1C 89.1(8) 17_545 15_566 ?
Ag1C Ag1B S1 123.6(5) . 8_746 ?
Ag1A Ag1B S1 56.4(5) . 8_746 ?
Ag1B Ag1B S1 56.4(5) 15_566 8_746 ?
S1 Ag1B S1 89.5(5) 43_654 8_746 ?
S1 Ag1B S1 89.5(5) 17_545 8_746 ?
Ag1C Ag1B S1 56.4(5) 15_566 8_746 ?
Ag1C Ag1B S1 123.6(5) . 30_456 ?
Ag1A Ag1B S1 56.4(5) . 30_456 ?
Ag1B Ag1B S1 56.4(5) 15_566 30_456 ?
S1 Ag1B S1 89.5(5) 43_654 30_456 ?
S1 Ag1B S1 89.5(5) 17_545 30_456 ?
Ag1C Ag1B S1 56.4(5) 15_566 30_456 ?
S1 Ag1B S1 112.8(11) 8_746 30_456 ?
Ag1C Ag1B Sr1 75.2(5) . 26_654 ?
Ag1A Ag1B Sr1 104.8(5) . 26_654 ?
Ag1B Ag1B Sr1 104.8(5) 15_566 26_654 ?
S1 Ag1B Sr1 115.9(3) 43_654 26_654 ?
S1 Ag1B Sr1 64.6(2) 17_545 26_654 ?
Ag1C Ag1B Sr1 104.8(5) 15_566 26_654 ?
S1 Ag1B Sr1 149.5(6) 8_746 26_654 ?
S1 Ag1B Sr1 54.66(10) 30_456 26_654 ?
Ag1C Ag1B Sr1 75.2(5) . . ?
Ag1A Ag1B Sr1 104.8(5) . . ?
Ag1B Ag1B Sr1 104.8(5) 15_566 . ?
S1 Ag1B Sr1 64.6(2) 43_654 . ?
S1 Ag1B Sr1 115.9(3) 17_545 . ?
Ag1C Ag1B Sr1 104.8(5) 15_566 . ?
S1 Ag1B Sr1 54.66(10) 8_746 . ?
S1 Ag1B Sr1 149.5(6) 30_456 . ?
Sr1 Ag1B Sr1 150.4(10) 26_654 . ?
Ag1B Ag1C Ag1A 0.000(10) . . ?
Ag1B Ag1C Ag1B 0.000(17) . 15_566 ?
Ag1A Ag1C Ag1B 0.000(1) . 15_566 ?
Ag1B Ag1C S1 70.5(5) . 17_545 ?
Ag1A Ag1C S1 70.5(5) . 17_545 ?
Ag1B Ag1C S1 70.5(5) 15_566 17_545 ?
Ag1B Ag1C S1 70.5(5) . 43_654 ?
Ag1A Ag1C S1 70.5(5) . 43_654 ?
Ag1B Ag1C S1 70.5(5) 15_566 43_654 ?
S1 Ag1C S1 141.1(10) 17_545 43_654 ?
Ag1B Ag1C Ag1C 0.000(8) . 15_566 ?
Ag1A Ag1C Ag1C 0.000(2) . 15_566 ?
Ag1B Ag1C Ag1C 0.000(4) 15_566 15_566 ?
S1 Ag1C Ag1C 70.5(5) 17_545 15_566 ?
S1 Ag1C Ag1C 70.5(5) 43_654 15_566 ?
Ag1B Ag1C Sr1 180.000(10) . 33_544 ?
Ag1A Ag1C Sr1 180.0 . 33_544 ?
Ag1B Ag1C Sr1 180.0 15_566 33_544 ?
S1 Ag1C Sr1 109.5(5) 17_545 33_544 ?
S1 Ag1C Sr1 109.5(5) 43_654 33_544 ?
Ag1C Ag1C Sr1 180.0 15_566 33_544 ?
Ag1B Ag1C Sr1 91.8(4) . 26_654 ?
Ag1A Ag1C Sr1 91.8(4) . 26_654 ?
Ag1B Ag1C Sr1 91.8(4) 15_566 26_654 ?
S1 Ag1C Sr1 65.70(14) 17_545 26_654 ?
S1 Ag1C Sr1 115.7(2) 43_654 26_654 ?
Ag1C Ag1C Sr1 91.8(4) 15_566 26_654 ?
Sr1 Ag1C Sr1 88.2(4) 33_544 26_654 ?
Ag1B Ag1C Sr1 91.8(4) . . ?
Ag1A Ag1C Sr1 91.8(4) . . ?
Ag1B Ag1C Sr1 91.8(4) 15_566 . ?
S1 Ag1C Sr1 115.7(2) 17_545 . ?
S1 Ag1C Sr1 65.70(14) 43_654 . ?
Ag1C Ag1C Sr1 91.8(4) 15_566 . ?
Sr1 Ag1C Sr1 88.2(4) 33_544 . ?
Sr1 Ag1C Sr1 176.3(8) 26_654 . ?

loop_
_geom_bond_atom_site_label_1
_geom_bond_atom_site_label_2
_geom_bond_distance
_geom_bond_site_symmetry_2
_geom_bond_publ_flag
Sn1 S2 2.253(11) . ?
Sn1 S1 2.288(6) 11_567 ?
Sn1 S1 2.288(6) 8_746 ?
Sn1 S1 2.288(6) . ?
Sn1 Sr1 3.824(2) 29_545 ?
Sn1 Sr1 3.824(2) 34_646 ?
Sr1 S1 3.038(6) . ?
Sr1 S1 3.038(6) 28_456 ?
Sr1 S2 3.076(5) 37_544 ?
Sr1 S2 3.076(5) 15_566 ?
Sr1 S1 3.118(5) 8_746 ?
Sr1 S1 3.118(5) 31_664 ?
Sr1 Ag1C 3.38(2) 29_545 ?
Sr1 S1 3.445(6) 43_654 ?
Sr1 S1 3.445(6) 18_646 ?
Sr1 Ag1C 3.5694(9) . ?
Sr1 Ag1C 3.5694(9) 3_756 ?
Sr1 Ag1B 3.690(9) . ?
Ag1A Ag1B 0.83(3) 15_566 ?
Ag1A Ag1B 0.83(3) . ?
Ag1A Ag1C 1.66(2) 15_566 ?
Ag1A Ag1C 1.66(2) . ?
Ag1A S1 2.580(5) 8_746 ?
Ag1A S1 2.580(5) 30_456 ?
Ag1A S1 2.580(5) 43_654 ?
Ag1A S1 2.580(5) 17_545 ?
S1 Ag1B 2.454(5) 41_445 ?
S1 Ag1C 2.602(9) 41_445 ?
S1 Ag1B 2.946(19) 11_567 ?
Ag1B Ag1C 0.83(3) . ?
Ag1B Ag1B 1.67(7) 15_566 ?
Ag1B Ag1C 2.50(5) 15_566 ?
Ag1C Ag1C 3.33(5) 15_566 ?
